data_7227002
loop_
_publ_author_name
'Patel, Ram Niwas'
'Singh, Yogendra Pratap'
'Singh, Yogendra'
'Butcher, R. J'
'Zeller, Matthias'

_publ_section_title
;
 Unprecedented copper(II) mediated in situ formation of gem-diol binuclear
 complexes: A combined experimental and computational study
;
_journal_name_full 'RSC Adv.'
_journal_paper_doi 10.1039/C6RA20367A
_journal_year 2016
_chemical_formula_sum 'C48 H44 Cu2 N6 O15'
_chemical_formula_weight 1071.97
_space_group_crystal_system monoclinic
_space_group_IT_number 14
_space_group_name_Hall '-P 2yn'
_space_group_name_H-M_alt 'P 1 21/n 1'
_symmetry_space_group_name_Hall '-P 2yn'
_symmetry_space_group_name_H-M 'P 1 21/n 1'
_atom_sites_solution_hydrogens mixed
_audit_creation_method SHELXL-2014/7
_audit_update_record
;
2016-07-28 deposited with the CCDC.
2016-10-31 downloaded from the CCDC.
;
_cell_angle_alpha 90
_cell_angle_beta 100.905(2)
_cell_angle_gamma 90
_cell_formula_units_Z 4
_cell_length_a 18.209(2)
_cell_length_b 14.0476(17)
_cell_length_c 18.549(2)
_cell_measurement_temperature 100(2)
_cell_volume 4659.0(9)
_computing_structure_refinement 'SHELXL-2014/7 (Sheldrick, 2014)'
_diffrn_ambient_temperature 100(2)
_diffrn_measured_fraction_theta_full 0.997
_diffrn_measured_fraction_theta_max 0.888
_diffrn_radiation_type MoK\a
_diffrn_radiation_wavelength 0.71073
_diffrn_reflns_av_R_equivalents 0.0232
_diffrn_reflns_av_unetI/netI 0.0438
_diffrn_reflns_Laue_measured_fraction_full 0.997
_diffrn_reflns_Laue_measured_fraction_max 0.888
_diffrn_reflns_limit_h_max 27
_diffrn_reflns_limit_h_min -22
_diffrn_reflns_limit_k_max 20
_diffrn_reflns_limit_k_min -10
_diffrn_reflns_limit_l_max 27
_diffrn_reflns_limit_l_min -27
_diffrn_reflns_number 24142
_diffrn_reflns_point_group_measured_fraction_full 0.997
_diffrn_reflns_point_group_measured_fraction_max 0.888
_diffrn_reflns_theta_full 25.500
_diffrn_reflns_theta_max 32.080
_diffrn_reflns_theta_min 1.831
_exptl_absorpt_coefficient_mu 0.991
_exptl_crystal_density_diffrn 1.528
_exptl_crystal_F_000 2208
_refine_diff_density_max 2.034
_refine_diff_density_min -1.144
_refine_diff_density_rms 0.108
_refine_ls_extinction_method none
_refine_ls_goodness_of_fit_ref 1.053
_refine_ls_hydrogen_treatment mixed
_refine_ls_matrix_type full
_refine_ls_number_parameters 699
_refine_ls_number_reflns 14455
_refine_ls_number_restraints 33
_refine_ls_restrained_S_all 1.057
_refine_ls_R_factor_all 0.0715
_refine_ls_R_factor_gt 0.0493
_refine_ls_shift/su_max 0.001
_refine_ls_shift/su_mean 0.000
_refine_ls_structure_factor_coef Fsqd
_refine_ls_weighting_details 'w=1/[\s^2^(Fo^2^)+(0.0752P)^2^+3.9201P] where P=(Fo^2^+2Fc^2^)/3'
_refine_ls_weighting_scheme calc
_refine_ls_wR_factor_gt 0.1324
_refine_ls_wR_factor_ref 0.1449
_reflns_Friedel_coverage 0.000
_reflns_number_gt 10630
_reflns_number_total 14455
_reflns_threshold_expression 'I > 2\s(I)'
_cod_data_source_file c6ra20367a2.cif
_cod_data_source_block shelx
_cod_original_cell_volume 4658.8(10)
_cod_database_code 7227002
_shelx_shelxl_version_number 2014/7
_shelx_space_group_comment
;
The symmetry employed for this shelxl refinement is uniquely defined
by the following loop, which should always be used as a source of
symmetry information in preference to the above space-group names.
They are only intended as comments.
;

loop_
_space_group_symop_operation_xyz
'x, y, z'
'-x+1/2, y+1/2, -z+1/2'
'-x, -y, -z'
'x-1/2, -y-1/2, z-1/2'

loop_
_atom_site_label
_atom_site_type_symbol
_atom_site_fract_x
_atom_site_fract_y
_atom_site_fract_z
_atom_site_U_iso_or_equiv
_atom_site_adp_type
_atom_site_occupancy
_atom_site_site_symmetry_order
_atom_site_calc_flag
_atom_site_refinement_flags_posn
_atom_site_refinement_flags_adp
_atom_site_refinement_flags_occupancy
_atom_site_disorder_assembly
_atom_site_disorder_group
Cu1 Cu 0.17863(2) 0.34677(2) 0.53095(2) 0.01092(6) Uani 1 1 d . . . . .
Cu2 Cu 0.33295(2) 0.34226(2) 0.49255(2) 0.01168(6) Uani 1 1 d . . . . .
O1A O 0.15420(9) 0.17328(11) 0.53102(9) 0.0200(3) Uani 1 1 d . . . . .
N1A N 0.13218(9) 0.32184(12) 0.61859(10) 0.0125(3) Uani 1 1 d . . . . .
C1A C 0.12688(12) 0.39184(16) 0.66593(13) 0.0180(4) Uani 1 1 d . . . . .
H1AA H 0.1362 0.4553 0.6523 0.022 Uiso 1 1 calc R U . . .
C2A C 0.10836(13) 0.37618(17) 0.73434(13) 0.0216(5) Uani 1 1 d . . . . .
H2AA H 0.1038 0.4281 0.7660 0.026 Uiso 1 1 calc R U . . .
C3A C 0.09668(13) 0.28430(17) 0.75565(13) 0.0209(5) Uani 1 1 d . . . . .
H3AA H 0.0865 0.2714 0.8031 0.025 Uiso 1 1 calc R U . . .
C4A C 0.10019(12) 0.21095(16) 0.70600(12) 0.0171(4) Uani 1 1 d . . . . .
H4AA H 0.0916 0.1470 0.7190 0.021 Uiso 1 1 calc R U . . .
C5A C 0.11626(11) 0.23155(15) 0.63759(12) 0.0143(4) Uani 1 1 d . . . . .
C6A C 0.12096(12) 0.15599(15) 0.58113(12) 0.0153(4) Uani 1 1 d . . . . .
C7A C 0.08494(14) 0.06226(16) 0.58785(12) 0.0191(4) Uani 1 1 d . . . . .
C8A C 0.01362(14) 0.05649(17) 0.60528(13) 0.0239(5) Uani 1 1 d . . . . .
H8AA H -0.0115 0.1128 0.6154 0.029 Uiso 1 1 calc R U . . .
C9A C -0.02069(17) -0.0320(2) 0.60783(15) 0.0326(6) Uani 1 1 d . . . . .
H9AA H -0.0694 -0.0359 0.6190 0.039 Uiso 1 1 calc R U . . .
C10A C 0.01625(19) -0.11357(19) 0.59405(16) 0.0363(7) Uani 1 1 d . . . . .
H10A H -0.0065 -0.1739 0.5973 0.044 Uiso 1 1 calc R U . . .
C11A C 0.08637(18) -0.10840(18) 0.57554(16) 0.0362(7) Uani 1 1 d . . . . .
H11A H 0.1111 -0.1652 0.5657 0.043 Uiso 1 1 calc R U . . .
C12A C 0.12102(15) -0.02039(18) 0.57125(15) 0.0278(5) Uani 1 1 d . . . . .
H12A H 0.1685 -0.0168 0.5572 0.033 Uiso 1 1 calc R U . . .
O1B O 0.22844(8) 0.35713(10) 0.44829(8) 0.0129(3) Uani 1 1 d . . . . .
O2B O 0.20244(9) 0.45035(11) 0.34310(9) 0.0190(3) Uani 1 1 d . . . . .
H2B H 0.1841(15) 0.513(2) 0.3665(15) 0.021(7) Uiso 1 1 d . . . . .
N1B N 0.08826(10) 0.36162(12) 0.45210(10) 0.0131(3) Uani 1 1 d . . . . .
C1B C 0.01645(12) 0.36661(16) 0.46121(13) 0.0181(4) Uani 1 1 d . . . . .
H1BA H 0.0060 0.3641 0.5095 0.022 Uiso 1 1 calc R U . . .
C2B C -0.04216(12) 0.37520(17) 0.40225(14) 0.0213(5) Uani 1 1 d . . . . .
H2BA H -0.0922 0.3790 0.4098 0.026 Uiso 1 1 calc R U . . .
C3B C -0.02668(13) 0.37821(17) 0.33166(13) 0.0210(5) Uani 1 1 d . . . . .
H3BA H -0.0663 0.3824 0.2903 0.025 Uiso 1 1 calc R U . . .
C4B C 0.04676(12) 0.37499(16) 0.32214(13) 0.0182(4) Uani 1 1 d . . . . .
H4BA H 0.0584 0.3783 0.2744 0.022 Uiso 1 1 calc R U . . .
C5B C 0.10350(11) 0.36674(14) 0.38392(12) 0.0132(4) Uani 1 1 d . . . . .
C6B C 0.18640(11) 0.36523(15) 0.37735(11) 0.0127(4) Uani 1 1 d . . . . .
C7B C 0.20238(11) 0.28156(16) 0.33006(12) 0.0159(4) Uani 1 1 d . . . . .
C8B C 0.19961(13) 0.18971(17) 0.35829(14) 0.0214(5) Uani 1 1 d . . . . .
H8BA H 0.1866 0.1806 0.4050 0.026 Uiso 1 1 calc R U . . .
C9B C 0.21587(14) 0.11167(19) 0.31809(16) 0.0300(6) Uani 1 1 d . . . . .
H9BA H 0.2136 0.0492 0.3372 0.036 Uiso 1 1 calc R U . . .
C10B C 0.23545(14) 0.1250(2) 0.25015(17) 0.0349(7) Uani 1 1 d . . . . .
H10B H 0.2477 0.0716 0.2233 0.042 Uiso 1 1 calc R U . . .
C11B C 0.23733(14) 0.2157(2) 0.22115(15) 0.0320(6) Uani 1 1 d . . . . .
H11B H 0.2502 0.2241 0.1743 0.038 Uiso 1 1 calc R U . . .
C12B C 0.22030(12) 0.29502(19) 0.26076(13) 0.0229(5) Uani 1 1 d . . . . .
H12B H 0.2209 0.3572 0.2407 0.027 Uiso 1 1 calc R U . . .
O1C O 0.35381(9) 0.17812(11) 0.47186(9) 0.0176(3) Uani 1 1 d . . . . .
N1C N 0.37777(10) 0.34185(12) 0.40286(10) 0.0133(3) Uani 1 1 d . . . . .
C1C C 0.38141(12) 0.42086(16) 0.36351(13) 0.0194(4) Uani 1 1 d . . . . .
H1CA H 0.3685 0.4800 0.3826 0.023 Uiso 1 1 calc R U . . .
C2C C 0.40338(13) 0.41995(18) 0.29574(13) 0.0229(5) Uani 1 1 d . . . . .
H2CA H 0.4064 0.4775 0.2696 0.028 Uiso 1 1 calc R U . . .
C3C C 0.42077(13) 0.33386(18) 0.26697(13) 0.0236(5) Uani 1 1 d . . . . .
H3CA H 0.4345 0.3312 0.2201 0.028 Uiso 1 1 calc R U . . .
C4C C 0.41794(12) 0.25112(17) 0.30776(12) 0.0190(4) Uani 1 1 d . . . . .
H4CA H 0.4299 0.1912 0.2892 0.023 Uiso 1 1 calc R U . . .
C5C C 0.39729(11) 0.25752(15) 0.37603(11) 0.0135(4) Uani 1 1 d . . . . .
C6C C 0.39054(12) 0.17198(15) 0.42293(12) 0.0144(4) Uani 1 1 d . . . . .
C7C C 0.42815(12) 0.08203(16) 0.40902(12) 0.0167(4) Uani 1 1 d . . . . .
C8C C 0.38895(14) -0.00345(17) 0.40872(15) 0.0252(5) Uani 1 1 d . . . . .
H8CA H 0.3385 -0.0034 0.4155 0.030 Uiso 1 1 calc R U . . .
C9C C 0.42440(16) -0.08838(18) 0.39847(16) 0.0314(6) Uani 1 1 d . . . . .
H9CA H 0.3977 -0.1467 0.3971 0.038 Uiso 1 1 calc R U . . .
C10C C 0.49842(16) -0.08873(18) 0.39028(14) 0.0292(6) Uani 1 1 d . . . . .
H10C H 0.5221 -0.1472 0.3828 0.035 Uiso 1 1 calc R U . . .
C11C C 0.53804(15) -0.00440(19) 0.39290(14) 0.0266(5) Uani 1 1 d . . . . .
H11C H 0.5893 -0.0053 0.3891 0.032 Uiso 1 1 calc R U . . .
C12C C 0.50277(13) 0.08191(17) 0.40104(13) 0.0221(5) Uani 1 1 d . . . . .
H12C H 0.5293 0.1401 0.4011 0.026 Uiso 1 1 calc R U . . .
O1D O 0.28537(8) 0.33920(11) 0.57582(8) 0.0141(3) Uani 1 1 d . . . . .
O2D O 0.31766(9) 0.42290(12) 0.68520(9) 0.0197(3) Uani 1 1 d . . . . .
H2D H 0.343(2) 0.469(2) 0.6713(19) 0.045(10) Uiso 1 1 d . . . . .
N1D N 0.42504(10) 0.34215(12) 0.56986(10) 0.0134(3) Uani 1 1 d . . . . .
C1D C 0.49658(12) 0.34334(15) 0.55961(13) 0.0172(4) Uani 1 1 d . . . . .
H1DA H 0.5061 0.3480 0.5111 0.021 Uiso 1 1 calc R U . . .
C2D C 0.55634(12) 0.33795(15) 0.61784(14) 0.0191(4) Uani 1 1 d . . . . .
H2DA H 0.6062 0.3389 0.6095 0.023 Uiso 1 1 calc R U . . .
C3D C 0.54219(12) 0.33109(16) 0.68878(14) 0.0195(4) Uani 1 1 d . . . . .
H3DA H 0.5824 0.3264 0.7295 0.023 Uiso 1 1 calc R U . . .
C4D C 0.46897(12) 0.33121(15) 0.69946(12) 0.0171(4) Uani 1 1 d . . . . .
H4DA H 0.4583 0.3278 0.7476 0.021 Uiso 1 1 calc R U . . .
C5D C 0.41119(11) 0.33648(14) 0.63844(12) 0.0132(4) Uani 1 1 d . . . . .
C6D C 0.32878(11) 0.34009(14) 0.64629(11) 0.0124(4) Uani 1 1 d . . . . .
C7D C 0.30981(11) 0.25502(16) 0.69014(12) 0.0160(4) Uani 1 1 d . . . . .
C8D C 0.29865(12) 0.2652(2) 0.76232(13) 0.0235(5) Uani 1 1 d . . . . .
H8DA H 0.3042 0.3259 0.7854 0.028 Uiso 1 1 calc R U . . .
C9D C 0.27935(14) 0.1863(2) 0.80017(16) 0.0353(7) Uani 1 1 d . . . . .
H9DA H 0.2710 0.1930 0.8489 0.042 Uiso 1 1 calc R U . . .
C10D C 0.27241(14) 0.0978(2) 0.76641(19) 0.0409(8) Uani 1 1 d . . . . .
H10D H 0.2592 0.0439 0.7922 0.049 Uiso 1 1 calc R U . . .
C11D C 0.28463(14) 0.08748(19) 0.69522(18) 0.0350(7) Uani 1 1 d . . . . .
H11D H 0.2801 0.0265 0.6727 0.042 Uiso 1 1 calc R U . . .
C12D C 0.30343(13) 0.16605(16) 0.65650(15) 0.0230(5) Uani 1 1 d . . . . .
H12D H 0.3118 0.1589 0.6078 0.028 Uiso 1 1 calc R U . . .
O1W O 0.2765(8) 0.8258(11) 0.5117(8) 0.111(2) Uani 0.316(6) 1 d D . P A 1
H1W1 H 0.299(4) 0.855(4) 0.549(3) 0.166 Uiso 0.316(6) 1 d D U P A 1
H1W2 H 0.253(3) 0.785(3) 0.529(4) 0.166 Uiso 0.316(6) 1 d D U P A 1
O1WA O 0.2950(3) 0.7539(5) 0.4744(4) 0.111(2) Uani 0.684(6) 1 d D . P A 2
H1W3 H 0.308(3) 0.810(2) 0.470(4) 0.166 Uiso 0.684(6) 1 d D U P A 2
H1W4 H 0.264(2) 0.760(5) 0.502(2) 0.166 Uiso 0.684(6) 1 d D U P A 2
O2W O 0.1998(4) 0.8994(4) 0.4116(4) 0.1001(19) Uani 0.638(6) 1 d D . P B 1
H2W1 H 0.171(3) 0.850(3) 0.411(4) 0.150 Uiso 0.638(6) 1 d D U P B 1
H2W2 H 0.174(3) 0.932(3) 0.379(3) 0.150 Uiso 0.638(6) 1 d D U P B 1
O2WA O 0.2319(7) 0.8576(8) 0.4473(8) 0.1001(19) Uani 0.362(6) 1 d D . P B 2
H2W3 H 0.218(4) 0.815(3) 0.473(3) 0.150 Uiso 0.362(6) 1 d D U P B 2
H2W4 H 0.257(4) 0.893(3) 0.479(3) 0.150 Uiso 0.362(6) 1 d D U P B 2
O3W O 0.19322(10) 0.52012(12) 0.55112(10) 0.0210(3) Uani 1 1 d D . . . .
H3W1 H 0.185(2) 0.547(3) 0.5105(13) 0.091(17) Uiso 1 1 d D . . . .
H3W2 H 0.2400(10) 0.517(3) 0.560(2) 0.104(18) Uiso 1 1 d D . . . .
N1 N 0.10782(15) 0.65585(19) 0.39754(16) 0.0398(6) Uani 1 1 d D . . . .
O11 O 0.17279(18) 0.6191(3) 0.4150(2) 0.0289(6) Uani 0.669(5) 1 d D . P C 1
O12 O 0.0929(4) 0.7361(4) 0.4152(3) 0.0768(15) Uani 0.669(5) 1 d D . P C 1
O13 O 0.0621(4) 0.6188(5) 0.3494(5) 0.133(3) Uani 0.669(5) 1 d D U P C 1
O11A O 0.0586(3) 0.5954(4) 0.3919(3) 0.0289(6) Uani 0.331(5) 1 d D . P C 2
O12A O 0.0991(8) 0.7394(7) 0.3919(7) 0.0768(15) Uani 0.331(5) 1 d D . P C 2
O13A O 0.1735(7) 0.6237(12) 0.4228(11) 0.133(3) Uani 0.331(5) 1 d D . P C 2
N2 N 0.38793(14) 0.60380(18) 0.58586(17) 0.0398(6) Uani 1 1 d . . . . .
O21 O 0.41727(14) 0.68068(16) 0.57679(13) 0.0487(6) Uani 1 1 d . . . . .
O22 O 0.35341(15) 0.55464(17) 0.53425(17) 0.0598(7) Uani 1 1 d . . . . .
O23 O 0.39898(19) 0.57237(19) 0.65277(16) 0.0700(8) Uani 1 1 d . . . . .

loop_
_atom_site_aniso_label
_atom_site_aniso_U_11
_atom_site_aniso_U_22
_atom_site_aniso_U_33
_atom_site_aniso_U_23
_atom_site_aniso_U_13
_atom_site_aniso_U_12
Cu1 0.00715(11) 0.01451(12) 0.01088(11) 0.00086(9) 0.00115(8) 0.00021(9)
Cu2 0.00732(11) 0.01601(12) 0.01157(12) -0.00080(9) 0.00146(8) 0.00054(9)
O1A 0.0215(8) 0.0196(8) 0.0203(8) -0.0008(6) 0.0072(6) 0.0012(6)
N1A 0.0084(7) 0.0151(8) 0.0139(8) 0.0000(6) 0.0019(6) -0.0004(6)
C1A 0.0164(10) 0.0182(10) 0.0208(10) -0.0016(8) 0.0066(8) -0.0004(8)
C2A 0.0219(11) 0.0237(11) 0.0211(11) -0.0072(9) 0.0092(9) -0.0028(9)
C3A 0.0184(10) 0.0275(11) 0.0178(10) -0.0002(9) 0.0060(8) -0.0032(9)
C4A 0.0138(9) 0.0198(10) 0.0175(10) 0.0017(8) 0.0026(8) -0.0035(8)
C5A 0.0112(9) 0.0153(9) 0.0158(9) 0.0001(8) 0.0008(7) -0.0003(7)
C6A 0.0140(9) 0.0153(9) 0.0151(9) 0.0010(8) -0.0008(7) 0.0010(7)
C7A 0.0253(11) 0.0160(10) 0.0139(10) 0.0013(8) -0.0017(8) -0.0019(8)
C8A 0.0275(12) 0.0216(11) 0.0220(11) -0.0003(9) 0.0029(9) -0.0082(9)
C9A 0.0393(15) 0.0302(13) 0.0262(13) 0.0019(11) 0.0015(11) -0.0174(11)
C10A 0.0533(18) 0.0213(12) 0.0274(13) 0.0029(11) -0.0101(13) -0.0142(12)
C11A 0.0535(19) 0.0156(11) 0.0314(14) -0.0018(10) -0.0124(13) 0.0016(11)
C12A 0.0305(13) 0.0211(11) 0.0278(13) -0.0027(10) -0.0042(10) 0.0018(10)
O1B 0.0080(6) 0.0203(7) 0.0099(6) -0.0003(5) 0.0001(5) -0.0005(5)
O2B 0.0223(8) 0.0165(7) 0.0190(8) 0.0051(6) 0.0059(6) 0.0003(6)
N1B 0.0095(7) 0.0150(8) 0.0139(8) -0.0001(6) 0.0000(6) 0.0009(6)
C1B 0.0118(9) 0.0224(10) 0.0203(10) -0.0023(9) 0.0031(8) -0.0009(8)
C2B 0.0097(9) 0.0233(11) 0.0289(12) -0.0041(10) -0.0013(8) 0.0014(8)
C3B 0.0143(10) 0.0217(10) 0.0233(11) -0.0029(9) -0.0059(8) 0.0033(8)
C4B 0.0169(10) 0.0186(10) 0.0177(10) -0.0004(8) -0.0007(8) 0.0032(8)
C5B 0.0106(9) 0.0126(9) 0.0154(9) -0.0018(7) -0.0001(7) 0.0011(7)
C6B 0.0120(9) 0.0150(9) 0.0102(9) 0.0003(7) -0.0003(7) -0.0008(7)
C7B 0.0101(9) 0.0214(10) 0.0148(9) -0.0063(8) -0.0009(7) 0.0014(8)
C8B 0.0179(10) 0.0199(10) 0.0226(11) -0.0053(9) -0.0058(9) 0.0019(8)
C9B 0.0193(11) 0.0221(12) 0.0426(15) -0.0135(11) -0.0100(11) 0.0047(9)
C10B 0.0148(11) 0.0424(15) 0.0440(16) -0.0276(13) -0.0034(11) 0.0054(10)
C11B 0.0158(11) 0.0547(17) 0.0257(12) -0.0207(12) 0.0042(9) -0.0026(11)
C12B 0.0140(10) 0.0361(13) 0.0183(11) -0.0084(10) 0.0024(8) -0.0030(9)
O1C 0.0170(7) 0.0155(7) 0.0214(8) 0.0011(6) 0.0068(6) 0.0011(6)
N1C 0.0103(7) 0.0152(8) 0.0146(8) 0.0009(6) 0.0030(6) -0.0012(6)
C1C 0.0175(10) 0.0171(10) 0.0239(11) 0.0022(9) 0.0045(8) -0.0005(8)
C2C 0.0205(11) 0.0260(11) 0.0232(11) 0.0110(9) 0.0065(9) 0.0014(9)
C3C 0.0182(10) 0.0358(13) 0.0181(10) 0.0063(10) 0.0064(8) 0.0031(9)
C4C 0.0156(10) 0.0259(11) 0.0159(10) 0.0002(9) 0.0038(8) 0.0042(8)
C5C 0.0094(8) 0.0165(9) 0.0145(9) -0.0006(8) 0.0023(7) 0.0002(7)
C6C 0.0114(9) 0.0153(9) 0.0157(9) -0.0012(8) 0.0007(7) -0.0005(7)
C7C 0.0174(10) 0.0171(10) 0.0150(9) -0.0011(8) 0.0015(8) 0.0046(8)
C8C 0.0213(11) 0.0180(11) 0.0335(13) -0.0009(10) -0.0024(10) 0.0020(9)
C9C 0.0354(14) 0.0161(11) 0.0387(15) -0.0034(10) -0.0032(12) 0.0049(10)
C10C 0.0405(15) 0.0225(11) 0.0223(12) -0.0014(10) 0.0001(11) 0.0163(11)
C11C 0.0262(12) 0.0300(13) 0.0246(12) 0.0041(10) 0.0072(10) 0.0126(10)
C12C 0.0212(11) 0.0216(11) 0.0242(11) 0.0025(9) 0.0063(9) 0.0043(9)
O1D 0.0073(6) 0.0247(8) 0.0096(6) 0.0016(6) -0.0002(5) 0.0024(5)
O2D 0.0218(8) 0.0176(7) 0.0204(8) -0.0056(6) 0.0057(6) 0.0035(6)
N1D 0.0090(7) 0.0150(8) 0.0154(8) -0.0010(7) 0.0005(6) 0.0013(6)
C1D 0.0119(9) 0.0172(10) 0.0230(11) -0.0009(8) 0.0045(8) 0.0001(8)
C2D 0.0094(9) 0.0187(10) 0.0276(12) 0.0002(9) -0.0007(8) -0.0002(8)
C3D 0.0116(9) 0.0192(10) 0.0244(11) 0.0013(9) -0.0050(8) -0.0006(8)
C4D 0.0157(10) 0.0177(10) 0.0159(10) -0.0004(8) -0.0020(8) -0.0002(8)
C5D 0.0111(9) 0.0111(8) 0.0163(9) -0.0015(7) -0.0006(7) 0.0013(7)
C6D 0.0105(8) 0.0149(9) 0.0109(8) -0.0015(7) 0.0001(7) 0.0018(7)
C7D 0.0085(8) 0.0201(10) 0.0176(10) 0.0054(8) -0.0019(7) 0.0015(7)
C8D 0.0134(10) 0.0373(13) 0.0185(11) 0.0077(10) -0.0004(8) 0.0014(9)
C9D 0.0164(11) 0.0571(18) 0.0322(14) 0.0248(13) 0.0037(10) 0.0035(12)
C10D 0.0110(10) 0.0467(17) 0.062(2) 0.0366(15) -0.0010(11) -0.0004(11)
C11D 0.0156(11) 0.0223(12) 0.0605(19) 0.0137(12) -0.0093(12) 0.0003(9)
C12D 0.0145(10) 0.0202(11) 0.0307(13) 0.0035(9) -0.0047(9) 0.0017(8)
O1W 0.088(4) 0.101(4) 0.131(5) 0.033(4) -0.008(3) -0.007(4)
O1WA 0.088(4) 0.101(4) 0.131(5) 0.033(4) -0.008(3) -0.007(4)
O2W 0.100(5) 0.071(4) 0.131(6) 0.017(3) 0.026(4) 0.012(3)
O2WA 0.100(5) 0.071(4) 0.131(6) 0.017(3) 0.026(4) 0.012(3)
O3W 0.0221(8) 0.0198(8) 0.0210(8) 0.0008(7) 0.0036(6) 0.0029(6)
N1 0.0356(14) 0.0428(15) 0.0434(15) 0.0106(12) 0.0132(12) 0.0100(11)
O11 0.0295(13) 0.0297(13) 0.0306(13) 0.0002(11) 0.0137(11) 0.0114(11)
O12 0.117(3) 0.0478(16) 0.080(4) 0.007(2) 0.055(3) 0.0471(17)
O13 0.097(4) 0.122(5) 0.151(6) 0.006(4) -0.049(4) -0.011(4)
O11A 0.0295(13) 0.0297(13) 0.0306(13) 0.0002(11) 0.0137(11) 0.0114(11)
O12A 0.117(3) 0.0478(16) 0.080(4) 0.007(2) 0.055(3) 0.0471(17)
O13A 0.097(4) 0.122(5) 0.151(6) 0.006(4) -0.049(4) -0.011(4)
N2 0.0339(12) 0.0305(12) 0.0625(17) -0.0088(12) 0.0280(12) -0.0066(10)
O21 0.0598(14) 0.0454(12) 0.0479(13) -0.0115(10) 0.0282(11) -0.0302(11)
O22 0.0541(16) 0.0362(12) 0.0784(19) -0.0006(13) -0.0145(14) -0.0089(11)
O23 0.110(2) 0.0533(15) 0.0568(16) -0.0135(13) 0.0420(16) -0.0333(16)

loop_
_atom_type_symbol
_atom_type_description
_atom_type_scat_dispersion_real
_atom_type_scat_dispersion_imag
_atom_type_scat_source
C C 0.0033 0.0016 'International Tables Vol C Tables 4.2.6.8 and 6.1.1.4'
H H 0.0000 0.0000 'International Tables Vol C Tables 4.2.6.8 and 6.1.1.4'
N N 0.0061 0.0033 'International Tables Vol C Tables 4.2.6.8 and 6.1.1.4'
O O 0.0106 0.0060 'International Tables Vol C Tables 4.2.6.8 and 6.1.1.4'
Cu Cu 0.3201 1.2651 'International Tables Vol C Tables 4.2.6.8 and 6.1.1.4'

loop_
_geom_angle_atom_site_label_1
_geom_angle_atom_site_label_2
_geom_angle_atom_site_label_3
_geom_angle
O1B Cu1 O1D 76.40(6)
O1B Cu1 N1B 81.72(7)
O1D Cu1 N1B 158.09(7)
O1B Cu1 N1A 173.68(7)
O1D Cu1 N1A 100.52(7)
N1B Cu1 N1A 101.37(7)
O1B Cu1 O3W 89.58(6)
O1D Cu1 O3W 85.40(6)
N1B Cu1 O3W 93.33(7)
N1A Cu1 O3W 95.71(6)
O1B Cu1 Cu2 38.52(4)
O1D Cu1 Cu2 37.97(4)
N1B Cu1 Cu2 120.22(5)
N1A Cu1 Cu2 137.87(5)
O3W Cu1 Cu2 88.75(4)
O1D Cu2 O1B 77.60(6)
O1D Cu2 N1C 176.95(7)
O1B Cu2 N1C 99.90(7)
O1D Cu2 N1D 82.32(7)
O1B Cu2 N1D 158.83(7)
N1C Cu2 N1D 100.36(7)
O1D Cu2 O1C 102.67(6)
O1B Cu2 O1C 102.14(6)
N1C Cu2 O1C 76.05(6)
N1D Cu2 O1C 88.68(6)
O1D Cu2 Cu1 39.34(4)
O1B Cu2 Cu1 38.35(4)
N1C Cu2 Cu1 138.05(5)
N1D Cu2 Cu1 121.58(5)
O1C Cu2 Cu1 103.99(4)
C1A N1A C5A 118.08(18)
C1A N1A Cu1 120.02(15)
C5A N1A Cu1 121.11(14)
N1A C1A C2A 123.0(2)
N1A C1A H1AA 118.5
C2A C1A H1AA 118.5
C3A C2A C1A 119.2(2)
C3A C2A H2AA 120.4
C1A C2A H2AA 120.4
C2A C3A C4A 118.3(2)
C2A C3A H3AA 120.8
C4A C3A H3AA 120.8
C5A C4A C3A 119.7(2)
C5A C4A H4AA 120.1
C3A C4A H4AA 120.1
N1A C5A C4A 121.56(19)
N1A C5A C6A 115.71(18)
C4A C5A C6A 122.66(19)
O1A C6A C7A 121.9(2)
O1A C6A C5A 119.29(19)
C7A C6A C5A 118.84(19)
C12A C7A C8A 119.9(2)
C12A C7A C6A 119.0(2)
C8A C7A C6A 120.9(2)
C9A C8A C7A 120.0(2)
C9A C8A H8AA 120.0
C7A C8A H8AA 120.0
C10A C9A C8A 119.8(3)
C10A C9A H9AA 120.1
C8A C9A H9AA 120.1
C9A C10A C11A 120.5(2)
C9A C10A H10A 119.7
C11A C10A H10A 119.7
C10A C11A C12A 120.5(3)
C10A C11A H11A 119.7
C12A C11A H11A 119.7
C7A C12A C11A 119.1(3)
C7A C12A H12A 120.4
C11A C12A H12A 120.4
C6B O1B Cu1 119.93(12)
C6B O1B Cu2 136.73(13)
Cu1 O1B Cu2 103.13(7)
C6B O2B H2B 114.2(15)
C5B N1B C1B 119.38(19)
C5B N1B Cu1 113.96(13)
C1B N1B Cu1 126.66(15)
N1B C1B C2B 121.8(2)
N1B C1B H1BA 119.1
C2B C1B H1BA 119.1
C1B C2B C3B 119.0(2)
C1B C2B H2BA 120.5
C3B C2B H2BA 120.5
C4B C3B C2B 119.5(2)
C4B C3B H3BA 120.3
C2B C3B H3BA 120.3
C3B C4B C5B 118.8(2)
C3B C4B H4BA 120.6
C5B C4B H4BA 120.6
N1B C5B C4B 121.58(19)
N1B C5B C6B 116.97(18)
C4B C5B C6B 121.44(19)
O1B C6B O2B 111.74(17)
O1B C6B C7B 110.40(17)
O2B C6B C7B 108.40(17)
O1B C6B C5B 107.33(16)
O2B C6B C5B 108.31(16)
C7B C6B C5B 110.65(17)
C8B C7B C12B 120.1(2)
C8B C7B C6B 118.11(19)
C12B C7B C6B 121.8(2)
C9B C8B C7B 120.1(2)
C9B C8B H8BA 120.0
C7B C8B H8BA 120.0
C10B C9B C8B 120.0(3)
C10B C9B H9BA 120.0
C8B C9B H9BA 120.0
C9B C10B C11B 120.4(2)
C9B C10B H10B 119.8
C11B C10B H10B 119.8
C10B C11B C12B 120.2(3)
C10B C11B H11B 119.9
C12B C11B H11B 119.9
C7B C12B C11B 119.2(3)
C7B C12B H12B 120.4
C11B C12B H12B 120.4
C6C O1C Cu2 108.24(13)
C1C N1C C5C 118.74(19)
C1C N1C Cu2 121.69(15)
C5C N1C Cu2 119.13(14)
N1C C1C C2C 122.6(2)
N1C C1C H1CA 118.7
C2C C1C H1CA 118.7
C3C C2C C1C 118.9(2)
C3C C2C H2CA 120.5
C1C C2C H2CA 120.5
C2C C3C C4C 119.0(2)
C2C C3C H3CA 120.5
C4C C3C H3CA 120.5
C5C C4C C3C 119.0(2)
C5C C4C H4CA 120.5
C3C C4C H4CA 120.5
N1C C5C C4C 121.65(19)
N1C C5C C6C 115.46(18)
C4C C5C C6C 122.79(19)
O1C C6C C7C 121.49(19)
O1C C6C C5C 119.18(19)
C7C C6C C5C 119.33(18)
C12C C7C C8C 120.4(2)
C12C C7C C6C 120.7(2)
C8C C7C C6C 118.7(2)
C9C C8C C7C 119.3(2)
C9C C8C H8CA 120.3
C7C C8C H8CA 120.3
C10C C9C C8C 120.4(3)
C10C C9C H9CA 119.8
C8C C9C H9CA 119.8
C11C C10C C9C 120.4(2)
C11C C10C H10C 119.8
C9C C10C H10C 119.8
C10C C11C C12C 120.1(2)
C10C C11C H11C 120.0
C12C C11C H11C 120.0
C11C C12C C7C 119.4(2)
C11C C12C H12C 120.3
C7C C12C H12C 120.3
C6D O1D Cu2 119.66(12)
C6D O1D Cu1 137.39(13)
Cu2 O1D Cu1 102.69(7)
C6D O2D H2D 109(2)
C5D N1D C1D 119.46(19)
C5D N1D Cu2 113.48(13)
C1D N1D Cu2 127.00(16)
N1D C1D C2D 121.8(2)
N1D C1D H1DA 119.1
C2D C1D H1DA 119.1
C1D C2D C3D 118.9(2)
C1D C2D H2DA 120.5
C3D C2D H2DA 120.5
C4D C3D C2D 119.4(2)
C4D C3D H3DA 120.3
C2D C3D H3DA 120.3
C3D C4D C5D 118.9(2)
C3D C4D H4DA 120.6
C5D C4D H4DA 120.6
N1D C5D C4D 121.56(19)
N1D C5D C6D 116.68(18)
C4D C5D C6D 121.72(19)
O1D C6D O2D 112.22(16)
O1D C6D C7D 110.39(17)
O2D C6D C7D 107.86(17)
O1D C6D C5D 107.57(16)
O2D C6D C5D 108.34(16)
C7D C6D C5D 110.46(16)
C12D C7D C8D 120.4(2)
C12D C7D C6D 118.3(2)
C8D C7D C6D 121.3(2)
C9D C8D C7D 119.8(3)
C9D C8D H8DA 120.1
C7D C8D H8DA 120.1
C10D C9D C8D 119.8(3)
C10D C9D H9DA 120.1
C8D C9D H9DA 120.1
C9D C10D C11D 120.4(3)
C9D C10D H10D 119.8
C11D C10D H10D 119.8
C10D C11D C12D 120.5(3)
C10D C11D H11D 119.8
C12D C11D H11D 119.8
C7D C12D C11D 119.2(3)
C7D C12D H12D 120.4
C11D C12D H12D 120.4
H1W1 O1W H1W2 103(3)
H1W3 O1WA H1W4 101(3)
H2W1 O2W H2W2 99(3)
H2W3 O2WA H2W4 101(3)
Cu1 O3W H3W1 109(3)
Cu1 O3W H3W2 93(3)
H3W1 O3W H3W2 101(2)
O13 N1 O12 115.9(5)
O12A N1 O11A 126.5(8)
O13 N1 O11 119.2(5)
O12 N1 O11 123.3(4)
O12A N1 O13A 118.8(10)
O11A N1 O13A 113.8(8)
O21 N2 O22 123.3(3)
O21 N2 O23 115.9(3)
O22 N2 O23 120.6(3)

loop_
_geom_bond_atom_site_label_1
_geom_bond_atom_site_label_2
_geom_bond_distance
Cu1 O1B 1.9289(15)
Cu1 O1D 1.9671(15)
Cu1 N1B 1.9949(18)
Cu1 N1A 2.0002(17)
Cu1 O3W 2.4705(17)
Cu1 Cu2 3.0273(5)
Cu2 O1D 1.9092(15)
Cu2 O1B 1.9359(15)
Cu2 N1C 1.9868(18)
Cu2 N1D 1.9896(18)
Cu2 O1C 2.3797(16)
O1A C6A 1.226(3)
N1A C1A 1.334(3)
N1A C5A 1.362(3)
C1A C2A 1.391(3)
C1A H1AA 0.9500
C2A C3A 1.378(3)
C2A H2AA 0.9500
C3A C4A 1.391(3)
C3A H3AA 0.9500
C4A C5A 1.386(3)
C4A H4AA 0.9500
C5A C6A 1.505(3)
C6A C7A 1.487(3)
C7A C12A 1.397(3)
C7A C8A 1.399(3)
C8A C9A 1.396(3)
C8A H8AA 0.9500
C9A C10A 1.377(4)
C9A H9AA 0.9500
C10A C11A 1.385(5)
C10A H10A 0.9500
C11A C12A 1.397(4)
C11A H11A 0.9500
C12A H12A 0.9500
O1B C6B 1.396(2)
O2B C6B 1.410(2)
O2B H2B 1.06(3)
N1B C5B 1.347(3)
N1B C1B 1.352(3)
C1B C2B 1.381(3)
C1B H1BA 0.9500
C2B C3B 1.391(3)
C2B H2BA 0.9500
C3B C4B 1.382(3)
C3B H3BA 0.9500
C4B C5B 1.395(3)
C4B H4BA 0.9500
C5B C6B 1.537(3)
C6B C7B 1.527(3)
C7B C8B 1.397(3)
C7B C12B 1.398(3)
C8B C9B 1.389(3)
C8B H8BA 0.9500
C9B C10B 1.386(4)
C9B H9BA 0.9500
C10B C11B 1.386(5)
C10B H10B 0.9500
C11B C12B 1.402(4)
C11B H11B 0.9500
C12B H12B 0.9500
O1C C6C 1.228(3)
N1C C1C 1.337(3)
N1C C5C 1.358(3)
C1C C2C 1.390(3)
C1C H1CA 0.9500
C2C C3C 1.383(4)
C2C H2CA 0.9500
C3C C4C 1.393(3)
C3C H3CA 0.9500
C4C C5C 1.390(3)
C4C H4CA 0.9500
C5C C6C 1.502(3)
C6C C7C 1.483(3)
C7C C12C 1.394(3)
C7C C8C 1.396(3)
C8C C9C 1.387(3)
C8C H8CA 0.9500
C9C C10C 1.385(4)
C9C H9CA 0.9500
C10C C11C 1.383(4)
C10C H10C 0.9500
C11C C12C 1.394(3)
C11C H11C 0.9500
C12C H12C 0.9500
O1D C6D 1.394(2)
O2D C6D 1.404(2)
O2D H2D 0.87(3)
N1D C5D 1.345(3)
N1D C1D 1.352(3)
C1D C2D 1.383(3)
C1D H1DA 0.9500
C2D C3D 1.391(3)
C2D H2DA 0.9500
C3D C4D 1.384(3)
C3D H3DA 0.9500
C4D C5D 1.394(3)
C4D H4DA 0.9500
C5D C6D 1.536(3)
C6D C7D 1.522(3)
C7D C12D 1.392(3)
C7D C8D 1.399(3)
C8D C9D 1.393(4)
C8D H8DA 0.9500
C9D C10D 1.387(5)
C9D H9DA 0.9500
C10D C11D 1.387(5)
C10D H10D 0.9500
C11D C12D 1.395(4)
C11D H11D 0.9500
C12D H12D 0.9500
O1W H1W1 0.84(2)
O1W H1W2 0.82(2)
O1WA H1W3 0.835(19)
O1WA H1W4 0.843(19)
O2W H2W1 0.870(19)
O2W H2W2 0.834(19)
O2WA H2W3 0.84(2)
O2WA H2W4 0.84(2)
O3W H3W1 0.832(18)
O3W H3W2 0.838(17)
N1 O12A 1.186(10)
N1 O13 1.217(6)
N1 O12 1.218(5)
N1 O11A 1.225(6)
N1 O11 1.275(4)
N1 O13A 1.281(12)
N2 O21 1.230(3)
N2 O22 1.249(4)
N2 O23 1.297(4)

loop_
_geom_hbond_atom_site_label_D
_geom_hbond_atom_site_label_H
_geom_hbond_atom_site_label_A
_geom_hbond_distance_DH
_geom_hbond_distance_HA
_geom_hbond_distance_DA
_geom_hbond_angle_DHA
_geom_hbond_site_symmetry_A
C1A H1AA O3W 0.95 2.48 3.196(3) 131.8 .
C4A H4AA O23 0.95 2.58 3.262(3) 129.3 2_546
O2B H2B N1 1.06(3) 2.57(3) 3.603(3) 165(2) .
O2B H2B O11 1.06(3) 1.78(3) 2.822(4) 168(2) .
O2B H2B O13 1.06(3) 2.64(3) 3.502(8) 138(2) .
O2B H2B O13A 1.06(3) 1.91(3) 2.948(19) 167(2) .
C1B H1BA O11A 0.95 2.42 3.314(6) 156.2 3_566
C2B H2BA O3W 0.95 2.53 3.373(3) 147.4 3_566
O2D H2D N2 0.87(3) 2.69(4) 3.519(3) 160(3) .
O2D H2D O23 0.87(3) 1.84(4) 2.702(3) 173(3) .
C1D H1DA O21 0.95 2.37 3.237(3) 151.0 3_666
O2W H2W1 O12 0.870(19) 2.15(2) 3.018(9) 175(7) .
O3W H3W1 O11 0.832(18) 2.014(19) 2.844(4) 176(4) .
O3W H3W1 O13A 0.832(18) 1.93(3) 2.754(19) 173(4) .
O3W H3W2 O1D 0.838(17) 2.63(5) 3.032(2) 111(4) .
O3W H3W2 O22 0.838(17) 2.27(3) 3.031(3) 152(4) .

loop_
_geom_torsion_atom_site_label_1
_geom_torsion_atom_site_label_2
_geom_torsion_atom_site_label_3
_geom_torsion_atom_site_label_4
_geom_torsion
C5A N1A C1A C2A 2.2(3)
Cu1 N1A C1A C2A -167.71(17)
N1A C1A C2A C3A 1.7(4)
C1A C2A C3A C4A -3.2(3)
C2A C3A C4A C5A 1.0(3)
C1A N1A C5A C4A -4.6(3)
Cu1 N1A C5A C4A 165.23(16)
C1A N1A C5A C6A 178.25(18)
Cu1 N1A C5A C6A -12.0(2)
C3A C4A C5A N1A 3.0(3)
C3A C4A C5A C6A -180.0(2)
N1A C5A C6A O1A 16.7(3)
C4A C5A C6A O1A -160.5(2)
N1A C5A C6A C7A -163.28(19)
C4A C5A C6A C7A 19.6(3)
O1A C6A C7A C12A 38.9(3)
C5A C6A C7A C12A -141.2(2)
O1A C6A C7A C8A -136.5(2)
C5A C6A C7A C8A 43.4(3)
C12A C7A C8A C9A 1.6(4)
C6A C7A C8A C9A 176.9(2)
C7A C8A C9A C10A 0.8(4)
C8A C9A C10A C11A -1.9(4)
C9A C10A C11A C12A 0.6(4)
C8A C7A C12A C11A -2.8(4)
C6A C7A C12A C11A -178.3(2)
C10A C11A C12A C7A 1.8(4)
C5B N1B C1B C2B 1.1(3)
Cu1 N1B C1B C2B -178.78(17)
N1B C1B C2B C3B 0.4(4)
C1B C2B C3B C4B -1.6(4)
C2B C3B C4B C5B 1.3(3)
C1B N1B C5B C4B -1.4(3)
Cu1 N1B C5B C4B 178.51(16)
C1B N1B C5B C6B 177.29(18)
Cu1 N1B C5B C6B -2.8(2)
C3B C4B C5B N1B 0.2(3)
C3B C4B C5B C6B -178.5(2)
Cu1 O1B C6B O2B 120.27(15)
Cu2 O1B C6B O2B -66.1(2)
Cu1 O1B C6B C7B -119.01(15)
Cu2 O1B C6B C7B 54.6(2)
Cu1 O1B C6B C5B 1.7(2)
Cu2 O1B C6B C5B 175.29(13)
N1B C5B C6B O1B 0.8(2)
C4B C5B C6B O1B 179.54(19)
N1B C5B C6B O2B -119.97(19)
C4B C5B C6B O2B 58.8(3)
N1B C5B C6B C7B 121.3(2)
C4B C5B C6B C7B -59.9(3)
O1B C6B C7B C8B 49.2(3)
O2B C6B C7B C8B 171.86(18)
C5B C6B C7B C8B -69.5(2)
O1B C6B C7B C12B -130.0(2)
O2B C6B C7B C12B -7.3(3)
C5B C6B C7B C12B 111.3(2)
C12B C7B C8B C9B 1.1(3)
C6B C7B C8B C9B -178.1(2)
C7B C8B C9B C10B 0.5(4)
C8B C9B C10B C11B -1.4(4)
C9B C10B C11B C12B 0.8(4)
C8B C7B C12B C11B -1.7(3)
C6B C7B C12B C11B 177.5(2)
C10B C11B C12B C7B 0.8(4)
C5C N1C C1C C2C 0.9(3)
Cu2 N1C C1C C2C -171.35(17)
N1C C1C C2C C3C 1.3(4)
C1C C2C C3C C4C -1.9(4)
C2C C3C C4C C5C 0.4(3)
C1C N1C C5C C4C -2.6(3)
Cu2 N1C C5C C4C 169.89(16)
C1C N1C C5C C6C -179.09(19)
Cu2 N1C C5C C6C -6.6(2)
C3C C4C C5C N1C 2.0(3)
C3C C4C C5C C6C 178.2(2)
Cu2 O1C C6C C7C 165.26(16)
Cu2 O1C C6C C5C -14.9(2)
N1C C5C C6C O1C 15.8(3)
C4C C5C C6C O1C -160.6(2)
N1C C5C C6C C7C -164.35(19)
C4C C5C C6C C7C 19.2(3)
O1C C6C C7C C12C -131.9(2)
C5C C6C C7C C12C 48.3(3)
O1C C6C C7C C8C 44.0(3)
C5C C6C C7C C8C -135.8(2)
C12C C7C C8C C9C -1.7(4)
C6C C7C C8C C9C -177.6(2)
C7C C8C C9C C10C 1.5(4)
C8C C9C C10C C11C 0.6(4)
C9C C10C C11C C12C -2.4(4)
C10C C11C C12C C7C 2.2(4)
C8C C7C C12C C11C -0.1(4)
C6C C7C C12C C11C 175.8(2)
C5D N1D C1D C2D 0.6(3)
Cu2 N1D C1D C2D -176.46(16)
N1D C1D C2D C3D 0.0(3)
C1D C2D C3D C4D -0.9(3)
C2D C3D C4D C5D 1.2(3)
C1D N1D C5D C4D -0.4(3)
Cu2 N1D C5D C4D 177.08(16)
C1D N1D C5D C6D 177.27(18)
Cu2 N1D C5D C6D -5.3(2)
C3D C4D C5D N1D -0.5(3)
C3D C4D C5D C6D -178.05(19)
Cu2 O1D C6D O2D 115.15(16)
Cu1 O1D C6D O2D -57.9(3)
Cu2 O1D C6D C7D -124.50(15)
Cu1 O1D C6D C7D 62.4(2)
Cu2 O1D C6D C5D -3.9(2)
Cu1 O1D C6D C5D -177.01(14)
N1D C5D C6D O1D 5.9(2)
C4D C5D C6D O1D -176.45(18)
N1D C5D C6D O2D -115.63(19)
C4D C5D C6D O2D 62.0(2)
N1D C5D C6D C7D 126.43(19)
C4D C5D C6D C7D -55.9(3)
O1D C6D C7D C12D 45.6(2)
O2D C6D C7D C12D 168.49(18)
C5D C6D C7D C12D -73.3(2)
O1D C6D C7D C8D -134.2(2)
O2D C6D C7D C8D -11.2(3)
C5D C6D C7D C8D 107.0(2)
C12D C7D C8D C9D -1.5(3)
C6D C7D C8D C9D 178.3(2)
C7D C8D C9D C10D 1.0(4)
C8D C9D C10D C11D 0.0(4)
C9D C10D C11D C12D -0.5(4)
C8D C7D C12D C11D 1.0(3)
C6D C7D C12D C11D -178.7(2)
C10D C11D C12D C7D 0.0(4)
